data_4035291
loop_
_publ_author_name
'Pathare, Ramdas S.'
'Ansari, Arshad J.'
'Verma, Sarika'
'Maurya, Anand'
'Maurya, Antim K.'
'Agnihotri, Vijai K.'
'Sharon, Ashoke'
'Pardasani, Ram T.'
'Sawant, Devesh M.'

_publ_section_title
;
 Sequential Pd(0)/Fe(III) Catalyzed Azide-Isocyanide Coupling/Cyclization
 Reaction: One-Pot Synthesis of Aminotetrazoles.
;
_journal_issue 16
_journal_name_full 'The Journal of organic chemistry'
_journal_page_first 9530
_journal_page_last 9537
_journal_paper_doi 10.1021/acs.joc.8b01261
_journal_volume 83
_journal_year 2018
_chemical_formula_moiety 'C12 H14 N6'
_chemical_formula_sum 'C12 H14 N6'
_chemical_formula_weight 242.29
_space_group_crystal_system monoclinic
_space_group_IT_number 11
_space_group_name_Hall '-P 2yb'
_space_group_name_H-M_alt 'P 1 21/m 1'
_atom_sites_solution_hydrogens geom
_atom_sites_solution_primary dual
_audit_creation_date 2016-10-26
_audit_creation_method
;
Olex2 1.2
(compiled 2016.02.19 svn.r3266 for OlexSys, GUI svn.r5155)
;
_cell_angle_alpha 90
_cell_angle_beta 103.424(6)
_cell_angle_gamma 90
_cell_formula_units_Z 2
_cell_length_a 8.5723(5)
_cell_length_b 7.0541(4)
_cell_length_c 10.5423(5)
_cell_measurement_reflns_used 1344
_cell_measurement_temperature 298.2
_cell_measurement_theta_max 25.0800
_cell_measurement_theta_min 2.7570
_cell_volume 620.07(6)
_computing_cell_refinement 'CrysAlisPro 1.171.39.7f (Rigaku OD, 2015)'
_computing_data_collection 'CrysAlisPro 1.171.39.7f (Rigaku OD, 2015)'
_computing_data_reduction 'CrysAlisPro 1.171.39.7f (Rigaku OD, 2015)'
_computing_molecular_graphics 'Olex2 (Dolomanov et al., 2009)'
_computing_publication_material 'Olex2 (Dolomanov et al., 2009)'
_computing_structure_refinement 'ShelXL (Sheldrick, 2015)'
_computing_structure_solution 'ShelXT (Sheldrick, 2015)'
_diffrn_ambient_temperature 298.2
_diffrn_detector 'CCD plate'
_diffrn_measured_fraction_theta_full 0.994
_diffrn_measured_fraction_theta_max 0.931
_diffrn_measurement_details
;
List of Runs (angles in degrees, time in seconds):

  # Type    Start    End  Width  t~exp~   \w     \q     \k     \f   Frames
--------------------------------------------------------------------------
  1  \w    -69.00 118.80   0.30   10.00    --   29.89  54.00 -60.00  626
  2  \w    -69.00 118.80   0.30   10.00    --   29.89  54.00-150.00  626
  3  \w    -69.00  36.00   0.30   10.00    --   29.89  54.00  90.00  350
;
_diffrn_measurement_device 'two-circle diffractometer'
_diffrn_measurement_device_type 'XtaLAB Mini (ROW)'
_diffrn_measurement_method '\w scans'
_diffrn_orient_matrix_type 'CrysAlisPro convention (1999,Acta A55,543-557)'
_diffrn_orient_matrix_UB_11 0.0636378000
_diffrn_orient_matrix_UB_12 0.0189719000
_diffrn_orient_matrix_UB_13 0.0548511000
_diffrn_orient_matrix_UB_21 -0.0443523000
_diffrn_orient_matrix_UB_22 -0.0428028000
_diffrn_orient_matrix_UB_23 0.0413523000
_diffrn_orient_matrix_UB_31 0.0349197000
_diffrn_orient_matrix_UB_32 -0.0889965000
_diffrn_orient_matrix_UB_33 -0.0081874000
_diffrn_radiation_monochromator graphite
_diffrn_radiation_probe x-ray
_diffrn_radiation_type MoK\a
_diffrn_radiation_wavelength 0.71073
_diffrn_reflns_av_R_equivalents 0.0295
_diffrn_reflns_av_unetI/netI 0.0310
_diffrn_reflns_Laue_measured_fraction_full 0.994
_diffrn_reflns_Laue_measured_fraction_max 0.931
_diffrn_reflns_limit_h_max 9
_diffrn_reflns_limit_h_min -12
_diffrn_reflns_limit_k_max 10
_diffrn_reflns_limit_k_min -10
_diffrn_reflns_limit_l_max 15
_diffrn_reflns_limit_l_min -14
_diffrn_reflns_number 7656
_diffrn_reflns_point_group_measured_fraction_full 0.994
_diffrn_reflns_point_group_measured_fraction_max 0.931
_diffrn_reflns_theta_full 25.242
_diffrn_reflns_theta_max 32.800
_diffrn_reflns_theta_min 2.768
_diffrn_source 'fine-focus sealed X-ray tube'
_diffrn_source_type 'Enhance (Mo) X-ray Source'
_exptl_absorpt_coefficient_mu 0.085
_exptl_absorpt_correction_T_max 1.00000
_exptl_absorpt_correction_T_min 0.99200
_exptl_absorpt_correction_type multi-scan
_exptl_absorpt_process_details
;
CrysAlisPro 1.171.39.7f (Rigaku Oxford Diffraction, 2015)
Empirical absorption correction using spherical harmonics,
 implemented in SCALE3 ABSPACK scaling algorithm.
;
_exptl_crystal_colour 'clear light colourless'
_exptl_crystal_colour_lustre clear
_exptl_crystal_colour_modifier light
_exptl_crystal_colour_primary colourless
_exptl_crystal_density_diffrn 1.298
_exptl_crystal_description needle
_exptl_crystal_F_000 256
_exptl_crystal_size_max 0.3
_exptl_crystal_size_mid 0.2
_exptl_crystal_size_min 0.2
_refine_diff_density_max 0.524
_refine_diff_density_min -0.309
_refine_diff_density_rms 0.059
_refine_ls_extinction_coef 0.012(11)
_refine_ls_extinction_expression Fc^*^=kFc[1+0.001xFc^2^\l^3^/sin(2\q)]^-1/4^
_refine_ls_extinction_method 'SHELXL-2014/7 (Sheldrick 2014'
_refine_ls_goodness_of_fit_ref 1.044
_refine_ls_hydrogen_treatment constr
_refine_ls_matrix_type full
_refine_ls_number_parameters 109
_refine_ls_number_reflns 2287
_refine_ls_number_restraints 0
_refine_ls_restrained_S_all 1.044
_refine_ls_R_factor_all 0.1123
_refine_ls_R_factor_gt 0.0708
_refine_ls_shift/su_max 0.735
_refine_ls_shift/su_mean 0.013
_refine_ls_structure_factor_coef Fsqd
_refine_ls_weighting_details 'w=1/[\s^2^(Fo^2^)+(0.1396P)^2^+0.0423P] where P=(Fo^2^+2Fc^2^)/3'
_refine_ls_weighting_scheme calc
_refine_ls_wR_factor_gt 0.1991
_refine_ls_wR_factor_ref 0.2566
_reflns_Friedel_coverage 0.000
_reflns_number_gt 1259
_reflns_number_total 2287
_reflns_threshold_expression 'I > 2\s(I)'
_cod_data_source_file jo8b01261_si_002.cif
_cod_data_source_block rmo-107-2
_cod_original_cell_volume 620.08(6)
_cod_database_code 4035291
_shelx_space_group_comment
;
The symmetry employed for this shelxl refinement is uniquely defined
by the following loop, which should always be used as a source of
symmetry information in preference to the above space-group names.
They are only intended as comments.
;
_reflns_odcompleteness_completeness 99.84
_reflns_odcompleteness_iscentric 1
_reflns_odcompleteness_theta 25.30
_olex2_refinement_description
;
1. Fixed Uiso
 At 1.2 times of:
  All C(H) groups, All N(H) groups
 At 1.5 times of:
  All C(H,H,H) groups
2. Others
 Fixed Sof: H11A(0.5) H11B(0.5) H11C(0.5)
3.a Aromatic/amide H refined with riding coordinates:
 N1(H1), C3(H3), C4(H4), C5(H5), C6(H6)
3.b Idealised Me refined as rotating group:
 C11(H11A,H11B,H11C), C12(H12A,H12B,H12C)
;
_shelx_shelxl_version_number 2014/7
_olex2_submission_special_instructions 'No special instructions were received'
_oxdiff_exptl_absorpt_empirical_details
;
Empirical correction (ABSPACK) includes:
- Absorption correction using spherical harmonics
- Frame scaling
;
_oxdiff_exptl_absorpt_empirical_full_max 1.062
_oxdiff_exptl_absorpt_empirical_full_min 0.951

loop_
_space_group_symop_operation_xyz
'x, y, z'
'-x, y+1/2, -z'
'-x, -y, -z'
'x, -y-1/2, z'

loop_
_atom_site_label
_atom_site_type_symbol
_atom_site_fract_x
_atom_site_fract_y
_atom_site_fract_z
_atom_site_U_iso_or_equiv
_atom_site_adp_type
_atom_site_occupancy
_atom_site_site_symmetry_order
_atom_site_calc_flag
_atom_site_refinement_flags_posn
_atom_site_refinement_flags_adp
_atom_site_refinement_flags_occupancy
_atom_site_disorder_assembly
_atom_site_disorder_group
N1 N 0.5988(2) 0.2500 0.31537(17) 0.0529(5) Uani 1 2 d S T P . .
H1 H 0.7014 0.2500 0.3434 0.063 Uiso 1 2 calc RS T P . .
N2 N 0.6411(2) 0.2500 0.09918(16) 0.0501(5) Uani 1 2 d S T P . .
N3 N 0.5451(3) 0.2500 -0.02318(18) 0.0660(6) Uani 1 2 d S T P . .
N4 N 0.3999(3) 0.2500 -0.0108(2) 0.0725(7) Uani 1 2 d S T P . .
N5 N 0.3915(3) 0.2500 0.1175(2) 0.0643(6) Uani 1 2 d S T P . .
N6 N 0.9048(3) 0.2500 0.5842(3) 0.0790(7) Uani 1 2 d S T P . .
C1 C 0.5098(3) 0.2500 0.4108(2) 0.0470(5) Uani 1 2 d S T P . .
C2 C 0.5971(3) 0.2500 0.5421(2) 0.0497(5) Uani 1 2 d S T P . .
C3 C 0.5162(4) 0.2500 0.6426(2) 0.0627(7) Uani 1 2 d S T P . .
H3 H 0.5744 0.2500 0.7289 0.075 Uiso 1 2 calc RS T P . .
C4 C 0.3526(4) 0.2500 0.6160(3) 0.0716(8) Uani 1 2 d S T P . .
H4 H 0.2991 0.2500 0.6834 0.086 Uiso 1 2 calc RS T P . .
C5 C 0.2676(4) 0.2500 0.4874(3) 0.0712(8) Uani 1 2 d S T P . .
H5 H 0.1561 0.2500 0.4690 0.085 Uiso 1 2 calc RS T P . .
C6 C 0.3440(3) 0.2500 0.3852(3) 0.0603(6) Uani 1 2 d S T P . .
H6 H 0.2840 0.2500 0.2996 0.072 Uiso 1 2 calc RS T P . .
C7 C 0.7681(3) 0.2500 0.5692(2) 0.0561(6) Uani 1 2 d S T P . .
C8 C 0.5431(3) 0.2500 0.1834(2) 0.0492(5) Uani 1 2 d S T P . .
C9 C 0.8209(3) 0.2500 0.1219(2) 0.0538(6) Uani 1 2 d S T P . .
C11 C 0.8618(4) 0.2500 -0.0115(3) 0.0785(8) Uani 1 2 d S T P . .
H11A H 0.9748 0.2706 -0.0008 0.118 Uiso 0.5 1 calc GR . . A -1
H11B H 0.8035 0.3494 -0.0642 0.118 Uiso 0.5 1 calc GR . . A -1
H11C H 0.8329 0.1300 -0.0533 0.118 Uiso 0.5 1 calc GR . . A -1
C12 C 0.8870(2) 0.4289(2) 0.19609(19) 0.0635(5) Uani 1 1 d . . . . .
H12A H 0.8379 0.5382 0.1489 0.095 Uiso 1 1 calc GR . . . .
H12B H 1.0010 0.4343 0.2052 0.095 Uiso 1 1 calc GR . . . .
H12C H 0.8638 0.4269 0.2809 0.095 Uiso 1 1 calc GR . . . .

loop_
_atom_site_aniso_label
_atom_site_aniso_U_11
_atom_site_aniso_U_22
_atom_site_aniso_U_33
_atom_site_aniso_U_23
_atom_site_aniso_U_13
_atom_site_aniso_U_12
N1 0.0381(10) 0.0792(12) 0.0425(9) 0.000 0.0117(7) 0.000
N2 0.0496(11) 0.0611(10) 0.0387(8) 0.000 0.0081(7) 0.000
N3 0.0712(16) 0.0799(14) 0.0415(10) 0.000 0.0023(9) 0.000
N4 0.0636(15) 0.0952(16) 0.0521(11) 0.000 -0.0004(10) 0.000
N5 0.0464(12) 0.0858(14) 0.0556(11) 0.000 0.0016(9) 0.000
N6 0.0557(15) 0.1048(18) 0.0723(15) 0.000 0.0064(11) 0.000
C1 0.0450(12) 0.0490(10) 0.0508(11) 0.000 0.0185(9) 0.000
C2 0.0541(13) 0.0489(10) 0.0492(11) 0.000 0.0182(9) 0.000
C3 0.0796(19) 0.0619(13) 0.0546(13) 0.000 0.0317(12) 0.000
C4 0.084(2) 0.0631(14) 0.0852(19) 0.000 0.0566(17) 0.000
C5 0.0571(16) 0.0685(14) 0.100(2) 0.000 0.0434(15) 0.000
C6 0.0455(13) 0.0669(13) 0.0719(16) 0.000 0.0208(11) 0.000
C7 0.0574(15) 0.0665(13) 0.0432(10) 0.000 0.0089(10) 0.000
C8 0.0465(12) 0.0565(11) 0.0447(10) 0.000 0.0107(8) 0.000
C9 0.0515(13) 0.0645(12) 0.0490(11) 0.000 0.0188(9) 0.000
C11 0.076(2) 0.107(2) 0.0619(15) 0.000 0.0350(14) 0.000
C12 0.0554(10) 0.0668(10) 0.0709(11) -0.0034(8) 0.0199(8) -0.0069(7)

loop_
_atom_type_symbol
_atom_type_description
_atom_type_scat_dispersion_real
_atom_type_scat_dispersion_imag
_atom_type_scat_source
C C 0.0033 0.0016 'International Tables Vol C Tables 4.2.6.8 and 6.1.1.4'
H H 0.0000 0.0000 'International Tables Vol C Tables 4.2.6.8 and 6.1.1.4'
N N 0.0061 0.0033 'International Tables Vol C Tables 4.2.6.8 and 6.1.1.4'

loop_
_geom_angle_atom_site_label_1
_geom_angle_atom_site_label_2
_geom_angle_atom_site_label_3
_geom_angle
_geom_angle_site_symmetry_1
_geom_angle_site_symmetry_3
C1 N1 H1 116.0 . .
C8 N1 H1 116.0 . .
C8 N1 C1 128.0(2) . .
N3 N2 C9 121.59(18) . .
C8 N2 N3 106.9(2) . .
C8 N2 C9 131.52(18) . .
N4 N3 N2 107.0(2) . .
N3 N4 N5 112.0(2) . .
C8 N5 N4 104.4(2) . .
N1 C1 C2 116.9(2) . .
C6 C1 N1 124.6(2) . .
C6 C1 C2 118.5(2) . .
C1 C2 C7 118.81(19) . .
C3 C2 C1 120.1(2) . .
C3 C2 C7 121.1(2) . .
C2 C3 H3 119.6 . .
C4 C3 C2 120.8(3) . .
C4 C3 H3 119.6 . .
C3 C4 H4 120.5 . .
C3 C4 C5 118.9(2) . .
C5 C4 H4 120.5 . .
C4 C5 H5 119.1 . .
C4 C5 C6 121.8(3) . .
C6 C5 H5 119.1 . .
C1 C6 C5 119.9(3) . .
C1 C6 H6 120.0 . .
C5 C6 H6 120.0 . .
N6 C7 C2 176.5(2) . .
N2 C8 N1 123.0(2) . .
N5 C8 N1 127.2(2) . .
N5 C8 N2 109.8(2) . .
N2 C9 C11 107.4(2) . .
N2 C9 C12 109.12(12) . .
N2 C9 C12 109.12(12) . 4_565
C12 C9 C11 109.58(13) . .
C12 C9 C11 109.58(13) 4_565 .
C12 C9 C12 111.9(2) . 4_565
C9 C11 H11A 109.7 . .
C9 C11 H11B 109.6 . .
C9 C11 H11C 109.6 . .
H11A C11 H11B 109.3 . .
H11A C11 H11C 109.3 . .
H11B C11 H11C 109.3 . .
C9 C12 H12A 109.5 . .
C9 C12 H12B 109.5 . .
C9 C12 H12C 109.5 . .
H12A C12 H12B 109.5 . .
H12A C12 H12C 109.5 . .
H12B C12 H12C 109.5 . .

loop_
_geom_bond_atom_site_label_1
_geom_bond_atom_site_label_2
_geom_bond_distance
_geom_bond_site_symmetry_2
N1 H1 0.8600 .
N1 C1 1.397(3) .
N1 C8 1.362(3) .
N2 N3 1.360(3) .
N2 C8 1.357(3) .
N2 C9 1.504(3) .
N3 N4 1.280(3) .
N4 N5 1.372(3) .
N5 C8 1.323(3) .
N6 C7 1.146(3) .
C1 C2 1.412(3) .
C1 C6 1.384(3) .
C2 C3 1.395(3) .
C2 C7 1.427(3) .
C3 H3 0.9300 .
C3 C4 1.365(4) .
C4 H4 0.9300 .
C4 C5 1.382(5) .
C5 H5 0.9300 .
C5 C6 1.384(3) .
C6 H6 0.9300 .
C9 C11 1.527(3) .
C9 C12 1.523(2) .
C9 C12 1.523(2) 4_565
C11 H11A 0.9618 .
C11 H11B 0.9618 .
C11 H11C 0.9618 .
C12 H12A 0.9600 .
C12 H12B 0.9600 .
C12 H12C 0.9600 .

loop_
_geom_torsion_atom_site_label_1
_geom_torsion_atom_site_label_2
_geom_torsion_atom_site_label_3
_geom_torsion_atom_site_label_4
_geom_torsion
_geom_torsion_site_symmetry_4
N1 C1 C2 C3 180.000(1) .
N1 C1 C2 C7 0.000(1) .
N1 C1 C6 C5 180.000(1) .
N2 N3 N4 N5 0.000(0) .
N3 N2 C8 N1 180.000(0) .
N3 N2 C8 N5 0.000(0) .
N3 N2 C9 C11 0.000(0) .
N3 N2 C9 C12 118.71(12) .
N3 N2 C9 C12 -118.71(12) 4_565
N3 N4 N5 C8 0.0 .
N4 N5 C8 N1 180.000(0) .
N4 N5 C8 N2 0.000(0) .
C1 N1 C8 N2 180.000(0) .
C1 N1 C8 N5 0.000(0) .
C1 C2 C3 C4 0.000(1) .
C2 C1 C6 C5 0.000(1) .
C2 C3 C4 C5 0.000(1) .
C3 C4 C5 C6 0.000(1) .
C4 C5 C6 C1 0.000(1) .
C6 C1 C2 C3 0.000(1) .
C6 C1 C2 C7 180.000(1) .
C7 C2 C3 C4 180.000(1) .
C8 N1 C1 C2 180.000(0) .
C8 N1 C1 C6 0.000(1) .
C8 N2 N3 N4 0.0 .
C8 N2 C9 C11 180.000(0) .
C8 N2 C9 C12 61.29(12) 4_565
C8 N2 C9 C12 -61.29(12) .
C9 N2 N3 N4 180.0 .
C9 N2 C8 N1 0.000(0) .
C9 N2 C8 N5 180.000(0) .
